data_7155855
loop_
_publ_author_name
'Xie, Xiaoyu'
'Li, Pinhua'
'Shi, Qing'
'Wang, Lei'

_publ_section_title
;
 Visible-light-induced tandem cyclization of 2-alkynylanilines with
 disulfides: A convenient method for accessing benzothiophenes under
 transition-metal-free and photocatalyst-free conditions
;
_journal_name_full 'Org. Biomol. Chem.'
_journal_paper_doi 10.1039/C7OB01747B
_journal_year 2017
_chemical_formula_moiety 'C25 H23 N O S'
_chemical_formula_sum 'C25 H23 N O S'
_chemical_formula_weight 385.50
_chemical_name_systematic
; 
 ? 
;
_space_group_IT_number 14
_symmetry_cell_setting monoclinic
_symmetry_space_group_name_Hall '-P 2yn'
_symmetry_space_group_name_H-M 'P 1 21/n 1'
_atom_sites_solution_hydrogens geom
_atom_sites_solution_primary direct
_atom_sites_solution_secondary difmap
_audit_creation_method SHELXL-97
_audit_update_record
;
2017-07-18 deposited with the CCDC.
2017-08-29 downloaded from the CCDC.
;
_cell_angle_alpha 90.00
_cell_angle_beta 97.81(3)
_cell_angle_gamma 90.00
_cell_formula_units_Z 4
_cell_length_a 10.190(2)
_cell_length_b 15.310(3)
_cell_length_c 13.623(3)
_cell_measurement_reflns_used 39454
_cell_measurement_temperature 289(2)
_cell_measurement_theta_max 27.55
_cell_measurement_theta_min 3.012
_cell_volume 2105.6(8)
_computing_cell_refinement 'Bruker SMART'
_computing_data_collection 'Bruker SMART'
_computing_data_reduction 'Bruker SAINT'
_computing_molecular_graphics 'SHELXTL and Diamond'
_computing_publication_material 'SHELXTL and PLATON (Spek, 2009)'
_computing_structure_refinement SHELXTL
_computing_structure_solution 'SHELXTL (Sheldrick, 2008)'
_diffrn_ambient_temperature 289(2)
_diffrn_measured_fraction_theta_full 0.997
_diffrn_measured_fraction_theta_max 0.997
_diffrn_measurement_device_type 'CCD area detector'
_diffrn_measurement_method 'phi and omega scans'
_diffrn_radiation_monochromator graphite
_diffrn_radiation_source 'fine-focus sealed tube'
_diffrn_radiation_type MoK\a
_diffrn_radiation_wavelength 0.71073
_diffrn_reflns_av_R_equivalents 0.0744
_diffrn_reflns_av_sigmaI/netI 0.0438
_diffrn_reflns_limit_h_max 13
_diffrn_reflns_limit_h_min -13
_diffrn_reflns_limit_k_max 19
_diffrn_reflns_limit_k_min -19
_diffrn_reflns_limit_l_max 17
_diffrn_reflns_limit_l_min -17
_diffrn_reflns_number 39454
_diffrn_reflns_theta_full 27.49
_diffrn_reflns_theta_max 27.49
_diffrn_reflns_theta_min 2.99
_diffrn_standards_decay_% 0
_diffrn_standards_interval_count 0
_diffrn_standards_interval_time 0
_diffrn_standards_number 0
_exptl_absorpt_coefficient_mu 0.168
_exptl_absorpt_correction_T_max 0.9867
_exptl_absorpt_correction_T_min 0.9752
_exptl_absorpt_correction_type multi-scan
_exptl_absorpt_process_details 'Sadabs, (Sheldrick 2001)'
_exptl_crystal_colour colorless
_exptl_crystal_density_diffrn 1.216
_exptl_crystal_density_method 'not measured'
_exptl_crystal_description block
_exptl_crystal_F_000 816
_exptl_crystal_size_max 0.15
_exptl_crystal_size_mid 0.11
_exptl_crystal_size_min 0.08
_refine_diff_density_max 0.344
_refine_diff_density_min -0.270
_refine_diff_density_rms 0.043
_refine_ls_extinction_method none
_refine_ls_goodness_of_fit_ref 1.025
_refine_ls_hydrogen_treatment mixed
_refine_ls_matrix_type full
_refine_ls_number_parameters 256
_refine_ls_number_reflns 4818
_refine_ls_number_restraints 0
_refine_ls_restrained_S_all 1.025
_refine_ls_R_factor_all 0.1056
_refine_ls_R_factor_gt 0.0565
_refine_ls_shift/su_max 0.000
_refine_ls_shift/su_mean 0.000
_refine_ls_structure_factor_coef Fsqd
_refine_ls_weighting_details 'calc w=1/[\s^2^(Fo^2^)+(0.0541P)^2^+0.9318P] where P=(Fo^2^+2Fc^2^)/3'
_refine_ls_weighting_scheme calc
_refine_ls_wR_factor_gt 0.1194
_refine_ls_wR_factor_ref 0.1394
_reflns_number_gt 3027
_reflns_number_total 4818
_reflns_threshold_expression >2sigma(I)
_cod_data_source_file c7ob01747b2.cif
_cod_data_source_block t
_cod_depositor_comments
;
The following automatic conversions were performed:

'_symmetry_cell_setting' value 'Monoclinic' changed to 'monoclinic'
according to
/home/data/users/saulius/crontab/automatic-downloads/rss-feeds/RSC/lib/dictionaries/cif_core.dic
dictionary named 'cif_core.dic' version 2.4.2 from 2011-04-26.

Automatic conversion script
Id: cif_fix_values 4973 2017-02-22 13:04:09Z antanas 
;
_cod_original_sg_symbol_H-M 'P 21/n'
_cod_database_code 7155855

loop_
_symmetry_equiv_pos_as_xyz
'x, y, z'
'-x+1/2, y+1/2, -z+1/2'
'-x, -y, -z'
'x-1/2, -y-1/2, z-1/2'

loop_
_atom_site_label
_atom_site_type_symbol
_atom_site_fract_x
_atom_site_fract_y
_atom_site_fract_z
_atom_site_U_iso_or_equiv
_atom_site_adp_type
_atom_site_occupancy
_atom_site_symmetry_multiplicity
_atom_site_calc_flag
_atom_site_refinement_flags
S1 S 0.50205(6) 0.15309(4) 0.30158(4) 0.05020(19) Uani 1 1 d .
N1 N 0.2583(2) 0.27253(13) 0.51518(14) 0.0556(5) Uani 1 1 d .
H1 H 0.2717 0.2613 0.4555 0.067 Uiso 1 1 calc R
O1 O 0.1939(2) 0.37831(13) 0.61144(15) 0.0855(7) Uani 1 1 d .
C1 C 0.6275(2) 0.16796(15) 0.39955(17) 0.0475(5) Uani 1 1 d .
C2 C 0.7605(2) 0.18496(19) 0.3938(2) 0.0652(7) Uani 1 1 d .
H2 H 0.7908 0.1912 0.3328 0.078 Uiso 1 1 calc R
C3 C 0.8458(3) 0.1923(2) 0.4809(2) 0.0746(8) Uani 1 1 d .
H3 H 0.9350 0.2035 0.4785 0.090 Uiso 1 1 calc R
C4 C 0.8012(3) 0.1831(2) 0.5723(2) 0.0689(8) Uani 1 1 d .
H4 H 0.8609 0.1878 0.6301 0.083 Uiso 1 1 calc R
C5 C 0.6694(2) 0.16730(16) 0.57817(18) 0.0546(6) Uani 1 1 d .
H5 H 0.6399 0.1623 0.6396 0.066 Uiso 1 1 calc R
C6 C 0.5806(2) 0.15875(14) 0.49125(16) 0.0431(5) Uani 1 1 d .
C7 C 0.4403(2) 0.14086(13) 0.48003(15) 0.0389(5) Uani 1 1 d .
C8 C 0.3863(2) 0.13457(13) 0.38301(15) 0.0408(5) Uani 1 1 d .
C9 C 0.2483(2) 0.11469(14) 0.34104(15) 0.0426(5) Uani 1 1 d .
C10 C 0.1741(2) 0.05433(17) 0.38571(17) 0.0550(6) Uani 1 1 d .
H10 H 0.2118 0.0258 0.4429 0.066 Uiso 1 1 calc R
C11 C 0.0454(3) 0.0361(2) 0.3466(2) 0.0675(7) Uani 1 1 d .
H11 H -0.0031 -0.0046 0.3774 0.081 Uiso 1 1 calc R
C12 C -0.0119(3) 0.0779(2) 0.2622(2) 0.0673(7) Uani 1 1 d .
H12 H -0.0990 0.0657 0.2361 0.081 Uiso 1 1 calc R
C13 C 0.0595(3) 0.13734(19) 0.2169(2) 0.0673(7) Uani 1 1 d .
H13 H 0.0207 0.1659 0.1600 0.081 Uiso 1 1 calc R
C14 C 0.1897(2) 0.15536(17) 0.25540(18) 0.0558(6) Uani 1 1 d .
H14 H 0.2381 0.1952 0.2234 0.067 Uiso 1 1 calc R
C15 C 0.3637(2) 0.13568(14) 0.56556(15) 0.0400(5) Uani 1 1 d .
C16 C 0.3821(2) 0.06672(15) 0.63170(16) 0.0488(6) Uani 1 1 d .
H16 H 0.4433 0.0235 0.6224 0.059 Uiso 1 1 calc R
C17 C 0.3116(2) 0.06071(17) 0.71131(17) 0.0556(6) Uani 1 1 d .
H17 H 0.3254 0.0141 0.7553 0.067 Uiso 1 1 calc R
C18 C 0.2210(3) 0.12436(18) 0.72444(17) 0.0578(7) Uani 1 1 d .
H18 H 0.1727 0.1204 0.7775 0.069 Uiso 1 1 calc R
C19 C 0.2004(2) 0.19418(17) 0.66019(17) 0.0540(6) Uani 1 1 d .
H19 H 0.1379 0.2365 0.6697 0.065 Uiso 1 1 calc R
C20 C 0.2730(2) 0.20147(14) 0.58110(15) 0.0426(5) Uani 1 1 d .
C21 C 0.2260(2) 0.35568(16) 0.53284(17) 0.0486(5) Uani 1 1 d .
C22 C 0.2341(3) 0.41992(17) 0.44799(19) 0.0621(7) Uani 1 1 d .
C23 C 0.3476(5) 0.4008(3) 0.3908(3) 0.1290(17) Uani 1 1 d .
H23A H 0.4297 0.4046 0.4345 0.193 Uiso 1 1 calc R
H23B H 0.3476 0.4425 0.3383 0.193 Uiso 1 1 calc R
H23C H 0.3378 0.3430 0.3634 0.193 Uiso 1 1 calc R
C24 C 0.1073(5) 0.4108(4) 0.3758(3) 0.151(2) Uani 1 1 d .
H24A H 0.1005 0.3523 0.3503 0.227 Uiso 1 1 calc R
H24B H 0.1089 0.4512 0.3220 0.227 Uiso 1 1 calc R
H24C H 0.0325 0.4232 0.4094 0.227 Uiso 1 1 calc R
C25 C 0.2459(5) 0.5114(2) 0.4892(3) 0.1344(18) Uani 1 1 d .
H25A H 0.1758 0.5218 0.5283 0.202 Uiso 1 1 calc R
H25B H 0.2396 0.5526 0.4357 0.202 Uiso 1 1 calc R
H25C H 0.3299 0.5180 0.5300 0.202 Uiso 1 1 calc R

loop_
_atom_site_aniso_label
_atom_site_aniso_U_11
_atom_site_aniso_U_22
_atom_site_aniso_U_33
_atom_site_aniso_U_23
_atom_site_aniso_U_13
_atom_site_aniso_U_12
S1 0.0476(3) 0.0621(4) 0.0437(3) 0.0079(3) 0.0164(2) 0.0053(3)
N1 0.0748(14) 0.0551(12) 0.0400(10) 0.0007(9) 0.0188(9) 0.0178(10)
O1 0.1277(19) 0.0661(12) 0.0717(13) -0.0108(10) 0.0462(13) 0.0069(12)
C1 0.0425(12) 0.0482(13) 0.0536(14) 0.0042(11) 0.0132(10) 0.0045(10)
C2 0.0458(15) 0.0783(19) 0.0755(19) 0.0090(14) 0.0231(13) 0.0035(13)
C3 0.0387(14) 0.091(2) 0.095(2) -0.0018(17) 0.0125(15) -0.0040(13)
C4 0.0452(15) 0.085(2) 0.0737(19) -0.0139(15) -0.0012(13) -0.0015(13)
C5 0.0473(14) 0.0618(16) 0.0543(14) -0.0083(12) 0.0054(11) 0.0016(11)
C6 0.0410(12) 0.0396(12) 0.0494(13) -0.0023(10) 0.0091(10) 0.0030(9)
C7 0.0385(11) 0.0390(12) 0.0402(11) 0.0006(9) 0.0095(9) 0.0029(9)
C8 0.0424(12) 0.0404(12) 0.0413(12) 0.0028(9) 0.0124(9) 0.0042(9)
C9 0.0426(12) 0.0458(12) 0.0401(12) -0.0042(10) 0.0081(9) 0.0030(10)
C10 0.0549(15) 0.0630(16) 0.0463(13) 0.0008(11) 0.0045(11) -0.0082(12)
C11 0.0568(17) 0.080(2) 0.0657(17) -0.0057(15) 0.0102(14) -0.0190(14)
C12 0.0461(15) 0.082(2) 0.0717(18) -0.0149(16) 0.0001(13) -0.0039(13)
C13 0.0597(16) 0.0761(19) 0.0607(16) 0.0014(14) -0.0110(13) 0.0065(14)
C14 0.0518(14) 0.0619(16) 0.0521(14) 0.0067(12) 0.0012(11) -0.0005(12)
C15 0.0379(11) 0.0472(13) 0.0354(11) -0.0022(9) 0.0060(8) -0.0028(9)
C16 0.0493(13) 0.0496(14) 0.0483(13) 0.0018(11) 0.0092(10) -0.0002(10)
C17 0.0623(16) 0.0602(16) 0.0446(13) 0.0082(11) 0.0085(11) -0.0124(12)
C18 0.0614(16) 0.0714(17) 0.0445(14) -0.0023(12) 0.0212(12) -0.0133(13)
C19 0.0508(14) 0.0656(16) 0.0488(14) -0.0058(12) 0.0180(11) 0.0010(11)
C20 0.0428(12) 0.0498(13) 0.0357(11) -0.0028(9) 0.0068(9) 0.0003(10)
C21 0.0431(12) 0.0559(15) 0.0474(13) -0.0068(11) 0.0079(10) 0.0051(10)
C22 0.0743(18) 0.0563(16) 0.0556(15) 0.0042(12) 0.0084(13) 0.0144(13)
C23 0.166(4) 0.093(3) 0.150(4) 0.048(3) 0.100(3) 0.028(3)
C24 0.151(4) 0.178(5) 0.106(3) 0.045(3) -0.049(3) 0.008(3)
C25 0.248(6) 0.058(2) 0.108(3) 0.004(2) 0.063(3) 0.000(3)

loop_
_atom_type_symbol
_atom_type_description
_atom_type_scat_dispersion_real
_atom_type_scat_dispersion_imag
_atom_type_scat_source
C C 0.0033 0.0016 'International Tables Vol C Tables 4.2.6.8 and 6.1.1.4'
H H 0.0000 0.0000 'International Tables Vol C Tables 4.2.6.8 and 6.1.1.4'
N N 0.0061 0.0033 'International Tables Vol C Tables 4.2.6.8 and 6.1.1.4'
O O 0.0106 0.0060 'International Tables Vol C Tables 4.2.6.8 and 6.1.1.4'
S S 0.1246 0.1234 'International Tables Vol C Tables 4.2.6.8 and 6.1.1.4'

loop_
_geom_angle_atom_site_label_1
_geom_angle_atom_site_label_2
_geom_angle_atom_site_label_3
_geom_angle
C1 S1 C8 91.32(10)
C21 N1 C20 128.75(19)
C21 N1 H1 115.6
C20 N1 H1 115.6
C2 C1 C6 121.3(2)
C2 C1 S1 127.1(2)
C6 C1 S1 111.58(16)
C3 C2 C1 118.2(2)
C3 C2 H2 120.9
C1 C2 H2 120.9
C2 C3 C4 121.3(2)
C2 C3 H3 119.4
C4 C3 H3 119.4
C5 C4 C3 120.7(3)
C5 C4 H4 119.7
C3 C4 H4 119.7
C4 C5 C6 119.5(2)
C4 C5 H5 120.3
C6 C5 H5 120.3
C5 C6 C1 119.0(2)
C5 C6 C7 128.8(2)
C1 C6 C7 112.1(2)
C8 C7 C6 112.30(18)
C8 C7 C15 124.65(19)
C6 C7 C15 122.95(19)
C7 C8 C9 128.86(19)
C7 C8 S1 112.65(16)
C9 C8 S1 118.49(15)
C14 C9 C10 118.1(2)
C14 C9 C8 120.9(2)
C10 C9 C8 121.0(2)
C11 C10 C9 120.9(2)
C11 C10 H10 119.6
C9 C10 H10 119.6
C12 C11 C10 120.3(3)
C12 C11 H11 119.9
C10 C11 H11 119.9
C13 C12 C11 119.8(3)
C13 C12 H12 120.1
C11 C12 H12 120.1
C12 C13 C14 120.2(3)
C12 C13 H13 119.9
C14 C13 H13 119.9
C9 C14 C13 120.7(2)
C9 C14 H14 119.6
C13 C14 H14 119.6
C16 C15 C20 118.91(19)
C16 C15 C7 120.69(19)
C20 C15 C7 120.39(19)
C17 C16 C15 121.5(2)
C17 C16 H16 119.3
C15 C16 H16 119.3
C18 C17 C16 119.1(2)
C18 C17 H17 120.5
C16 C17 H17 120.5
C17 C18 C19 121.0(2)
C17 C18 H18 119.5
C19 C18 H18 119.5
C18 C19 C20 120.2(2)
C18 C19 H19 119.9
C20 C19 H19 119.9
C19 C20 C15 119.3(2)
C19 C20 N1 122.3(2)
C15 C20 N1 118.35(18)
O1 C21 N1 122.0(2)
O1 C21 C22 122.2(2)
N1 C21 C22 115.7(2)
C25 C22 C23 110.2(3)
C25 C22 C24 110.1(3)
C23 C22 C24 107.0(3)
C25 C22 C21 109.0(2)
C23 C22 C21 112.9(2)
C24 C22 C21 107.6(3)
C22 C23 H23A 109.5
C22 C23 H23B 109.5
H23A C23 H23B 109.5
C22 C23 H23C 109.5
H23A C23 H23C 109.5
H23B C23 H23C 109.5
C22 C24 H24A 109.5
C22 C24 H24B 109.5
H24A C24 H24B 109.5
C22 C24 H24C 109.5
H24A C24 H24C 109.5
H24B C24 H24C 109.5
C22 C25 H25A 109.5
C22 C25 H25B 109.5
H25A C25 H25B 109.5
C22 C25 H25C 109.5
H25A C25 H25C 109.5
H25B C25 H25C 109.5

loop_
_geom_bond_atom_site_label_1
_geom_bond_atom_site_label_2
_geom_bond_distance
S1 C1 1.733(2)
S1 C8 1.748(2)
N1 C21 1.345(3)
N1 C20 1.406(3)
N1 H1 0.8600
O1 C21 1.212(3)
C1 C2 1.393(3)
C1 C6 1.404(3)
C2 C3 1.377(4)
C2 H2 0.9300
C3 C4 1.389(4)
C3 H3 0.9300
C4 C5 1.377(3)
C4 H4 0.9300
C5 C6 1.396(3)
C5 H5 0.9300
C6 C7 1.443(3)
C7 C8 1.364(3)
C7 C15 1.490(3)
C8 C9 1.476(3)
C9 C14 1.384(3)
C9 C10 1.386(3)
C10 C11 1.375(3)
C10 H10 0.9300
C11 C12 1.374(4)
C11 H11 0.9300
C12 C13 1.364(4)
C12 H12 0.9300
C13 C14 1.386(4)
C13 H13 0.9300
C14 H14 0.9300
C15 C16 1.384(3)
C15 C20 1.402(3)
C16 C17 1.383(3)
C16 H16 0.9300
C17 C18 1.370(4)
C17 H17 0.9300
C18 C19 1.379(4)
C18 H18 0.9300
C19 C20 1.392(3)
C19 H19 0.9300
C21 C22 1.528(3)
C22 C25 1.507(5)
C22 C23 1.508(4)
C22 C24 1.520(5)
C23 H23A 0.9600
C23 H23B 0.9600
C23 H23C 0.9600
C24 H24A 0.9600
C24 H24B 0.9600
C24 H24C 0.9600
C25 H25A 0.9600
C25 H25B 0.9600
C25 H25C 0.9600
